data_4134368
loop_
_publ_author_name
'Gosset, Alexis'
'Wilbraham, Liam'
'Lachmanova, Stepanka Novakova'
'Sokolova, Romana'
'Dupeyre, Gr\'egory'
'Tuy\`eras, Fabien'
'Ochsenbein, Philippe'
'Perruchot, Christian'
'Jacquot de Rouville, Henri-Pierre'
'Randriamahazaka, Hyacinthe'
'Pospisil, Lubomir'
'Ciofini, Ilaria'
'Hromadov\'a, Magdal\'ena'
'Lain\'e, Philippe P'

_publ_section_title
;
 Electron Storage System Based on a Two-Way Inversion of Redox Potentials.
;
_journal_name_full 'Journal of the American Chemical Society'
_journal_paper_doi 10.1021/jacs.9b12762
_journal_year 2020
_chemical_compound_source 'see text'
_chemical_formula_moiety 'C22 H20 N2, 2(F6 P), C2 H3 N'
_chemical_formula_sum 'C24 H23 F12 N3 P2'
_chemical_formula_weight 646.4
_chemical_name_common '1,8-di(N-methylpyrid-4-ylium)naphthalene hexafluorophosphate'
_chemical_name_systematic '1,8-di(N-methylpyrid-4-ylium)naphthalene hexafluorophosphate'
_space_group_crystal_system orthorhombic
_space_group_IT_number 33
_space_group_name_Hall 'P 2c -2n'
_space_group_name_H-M_alt 'P n a 21'
_atom_sites_solution_hydrogens geom
_audit_creation_date 'Aug 16 17:10:25 2016'
_audit_creation_method SHELXL-2013
_cell_angle_alpha 90
_cell_angle_beta 90
_cell_angle_gamma 90
_cell_formula_units_Z 8
_cell_length_a 27.9293(13)
_cell_length_b 10.4396(5)
_cell_length_c 18.2519(8)
_cell_measurement_reflns_used 973
_cell_measurement_temperature 113(1)
_cell_measurement_theta_max 25
_cell_measurement_theta_min 4.5
_cell_volume 5321.7(4)
_computing_cell_refinement 'SAINT V8.34A (Bruker AXS Inc., 2013)'
_computing_data_collection 'Bruker Instrument Service v2013.12.0.0'
_computing_data_reduction 'SAINT V8.34A (Bruker AXS Inc., 2013)'
_computing_molecular_graphics 'SHELXP-2013 (Sheldrick, 2013)'
_computing_structure_refinement 'SHELXL-2013 (Sheldrick, 2013)'
_computing_structure_solution 'SHELXS-2013 (Sheldrick, 2013)'
_diffrn_ambient_temperature 113(1)
_diffrn_detector_area_resol_mean 8.333
_diffrn_measured_fraction_theta_full 0.999
_diffrn_measured_fraction_theta_max 0.996
_diffrn_measurement_device_type 'Bruker Instrument Service v2011.8.1.0'
_diffrn_measurement_method '\p and \w scan'
_diffrn_radiation_monochromator graphite
_diffrn_radiation_probe x-ray
_diffrn_radiation_source 'fine-focus sealed tube'
_diffrn_radiation_type MoK\a
_diffrn_radiation_wavelength 0.71073
_diffrn_reflns_av_R_equivalents 0.0228
_diffrn_reflns_av_unetI/netI 0.0207
_diffrn_reflns_Laue_measured_fraction_full 0.999
_diffrn_reflns_Laue_measured_fraction_max 0.996
_diffrn_reflns_limit_h_max 42
_diffrn_reflns_limit_h_min -42
_diffrn_reflns_limit_k_max 15
_diffrn_reflns_limit_k_min -7
_diffrn_reflns_limit_l_max 28
_diffrn_reflns_limit_l_min -28
_diffrn_reflns_number 82493
_diffrn_reflns_point_group_measured_fraction_full 0.999
_diffrn_reflns_point_group_measured_fraction_max 0.994
_diffrn_reflns_theta_full 25.242
_diffrn_reflns_theta_max 33.178
_diffrn_reflns_theta_min 1.458
_exptl_absorpt_coefficient_mu 0.269
_exptl_absorpt_correction_T_max 0.97
_exptl_absorpt_correction_T_min 0.84
_exptl_absorpt_correction_type multi-scan
_exptl_absorpt_process_details 'SADABS V2012/1 (Bruker AXS Inc.)'
_exptl_crystal_colour colourless
_exptl_crystal_density_diffrn 1.606
_exptl_crystal_description Block
_exptl_crystal_F_000 2608
_exptl_crystal_size_max 0.180
_exptl_crystal_size_mid 0.150
_exptl_crystal_size_min 0.100
_exptl_transmission_factor_max 0.746
_exptl_transmission_factor_min 0.643
_refine_diff_density_max 0.593
_refine_diff_density_min -0.623
_refine_diff_density_rms 0.077
_refine_ls_abs_structure_details
;
 Flack x determined using 8600 quotients [(I+)-(I-)]/[(I+)+(I-)]
 (Parsons and Flack (2004), Acta Cryst. A60, s61).
;
_refine_ls_abs_structure_Flack 0.074(12)
_refine_ls_extinction_method none
_refine_ls_goodness_of_fit_ref 1.672
_refine_ls_hydrogen_treatment constr
_refine_ls_matrix_type full
_refine_ls_number_parameters 745
_refine_ls_number_reflns 20221
_refine_ls_number_restraints 1
_refine_ls_restrained_S_all 1.672
_refine_ls_R_factor_all 0.0545
_refine_ls_R_factor_gt 0.0471
_refine_ls_shift/su_max 0.001
_refine_ls_shift/su_mean 0.000
_refine_ls_structure_factor_coef Fsqd
_refine_ls_weighting_details
;
 w=1/[\s^2^(Fo^2^)+(0.0700P)^2^]
 where P=(Fo^2^+2Fc^2^)/3
;
_refine_ls_weighting_scheme calc
_refine_ls_wR_factor_gt 0.1452
_refine_ls_wR_factor_ref 0.1538
_reflns_Friedel_coverage 0.945
_reflns_Friedel_fraction_full 0.999
_reflns_Friedel_fraction_max 0.992
_reflns_number_gt 18587
_reflns_number_total 20221
_reflns_threshold_expression 'I > 2\s(I)'
_cod_data_source_file ja9b12762_si_003.cif
_cod_data_source_block xea
_cod_depositor_comments
;

2020-03-30
Z value and formula fixed to values more according to usual
chemical conventions.                 miguel
;
_cod_original_formula_sum 'C48 H46 F24 N6 P4'
_cod_original_formula_weight 1292.8
_cod_original_formula_moiety '2(C22 H20 N2), 4(F6 P), 2(C2 H3 N)'
_cod_original_formula_units_Z 4
_cod_database_code 4134368
_shelx_space_group_comment
;
The symmetry employed for this shelxl refinement is uniquely defined
by the following loop, which should always be used as a source of
symmetry information in preference to the above space-group names.
They are only intended as comments.
;
_shelx_estimated_absorpt_t_min 0.953
_shelx_estimated_absorpt_t_max 0.974
_shelxl_version_number 2013-2

loop_
_space_group_symop_operation_xyz
'x, y, z'
'-x, -y, z+1/2'
'x+1/2, -y+1/2, z'
'-x+1/2, y+1/2, z+1/2'

loop_
_atom_site_label
_atom_site_type_symbol
_atom_site_fract_x
_atom_site_fract_y
_atom_site_fract_z
_atom_site_U_iso_or_equiv
_atom_site_adp_type
_atom_site_occupancy
_atom_site_site_symmetry_order
_atom_site_calc_flag
_atom_site_refinement_flags_posn
_atom_site_refinement_flags_adp
_atom_site_refinement_flags_occupancy
_atom_site_disorder_assembly
_atom_site_disorder_group
P1 P 0.72732(2) 0.71986(6) 0.84322(4) 0.01478(11) Uani 1 1 d . . . . .
F1 F 0.72992(6) 0.83821(16) 0.89915(11) 0.0241(3) Uani 1 1 d . . . . .
N1 N 0.59823(8) 0.47419(19) 0.86639(11) 0.0152(3) Uani 1 1 d . . . . .
F2 F 0.72487(5) 0.60052(15) 0.78724(9) 0.0196(3) Uani 1 1 d . . . . .
P2 P 0.94193(3) 0.26779(7) 0.63411(4) 0.02211(14) Uani 1 1 d . . . . .
C2 C 0.63988(8) 0.4306(2) 0.83846(13) 0.0141(4) Uani 1 1 d . . . . .
H2A H 0.6685 0.4387 0.8662 0.017 Uiso 1 1 calc R U . . .
F3 F 0.66984(6) 0.72513(16) 0.84495(11) 0.0243(3) Uani 1 1 d . . . . .
P3 P 0.81170(3) 0.75160(7) 0.52434(5) 0.02286(14) Uani 1 1 d . . . . .
C3 C 0.64133(8) 0.3744(2) 0.77022(13) 0.0133(4) Uani 1 1 d . . . . .
H3A H 0.6708 0.3434 0.7512 0.016 Uiso 1 1 calc R U . . .
F4 F 0.78475(6) 0.71470(16) 0.84102(11) 0.0217(3) Uani 1 1 d . . . . .
P4 P 0.97779(2) 0.74953(6) 0.81007(4) 0.01645(12) Uani 1 1 d . . . . .
C4 C 0.59892(8) 0.3629(2) 0.72851(12) 0.0127(4) Uani 1 1 d . . . . .
F5 F 0.72758(6) 0.81739(16) 0.77505(10) 0.0247(3) Uani 1 1 d . . . . .
C5 C 0.55645(8) 0.4056(2) 0.76067(14) 0.0164(4) Uani 1 1 d . . . . .
H5A H 0.5270 0.3964 0.7351 0.020 Uiso 1 1 calc R U . . .
F6 F 0.72711(6) 0.62123(17) 0.91050(10) 0.0241(3) Uani 1 1 d . . . . .
C6 C 0.55698(9) 0.4605(2) 0.82862(14) 0.0173(4) Uani 1 1 d . . . . .
H6A H 0.5278 0.4895 0.8497 0.021 Uiso 1 1 calc R U . . .
F7 F 0.91025(9) 0.2225(2) 0.56604(12) 0.0445(6) Uani 1 1 d . . . . .
C7 C 0.59781(11) 0.5417(3) 0.93740(14) 0.0225(5) Uani 1 1 d . . . . .
H7A H 0.6206 0.6131 0.9359 0.034 Uiso 1 1 calc R U . . .
H7B H 0.6070 0.4821 0.9764 0.034 Uiso 1 1 calc R U . . .
H7C H 0.5656 0.5747 0.9471 0.034 Uiso 1 1 calc R U . . .
F8 F 0.97315(7) 0.3129(2) 0.70278(13) 0.0388(5) Uani 1 1 d . . . . .
C8 C 0.59982(8) 0.3188(2) 0.65162(12) 0.0144(4) Uani 1 1 d . . . . .
F9 F 0.98649(9) 0.2892(3) 0.58106(17) 0.0534(7) Uani 1 1 d . . . . .
C9 C 0.57520(10) 0.3926(2) 0.60146(14) 0.0206(5) Uani 1 1 d . . . . .
H9A H 0.5541 0.4571 0.6188 0.025 Uiso 1 1 calc R U . . .
F10 F 0.89663(7) 0.24764(17) 0.68762(11) 0.0277(4) Uani 1 1 d . . . . .
C10 C 0.58043(11) 0.3753(3) 0.52560(15) 0.0266(6) Uani 1 1 d . . . . .
H10A H 0.5610 0.4222 0.4924 0.032 Uiso 1 1 calc R U . . .
F11 F 0.95808(7) 0.12205(19) 0.64890(13) 0.0357(4) Uani 1 1 d . . . . .
C11 C 0.61368(12) 0.2906(3) 0.49989(15) 0.0269(6) Uani 1 1 d . . . . .
H11A H 0.6195 0.2849 0.4487 0.032 Uiso 1 1 calc R U . . .
F12 F 0.92533(8) 0.41348(19) 0.62106(12) 0.0347(4) Uani 1 1 d . . . . .
C12 C 0.63969(10) 0.2104(3) 0.54921(14) 0.0213(5) Uani 1 1 d . . . . .
F13 F 0.77694(11) 0.7781(4) 0.4580(2) 0.0807(12) Uani 1 1 d . . . . .
C13 C 0.67460(11) 0.1236(3) 0.52267(16) 0.0286(6) Uani 1 1 d . . . . .
H13A H 0.6829 0.1244 0.4722 0.034 Uiso 1 1 calc R U . . .
F14 F 0.76797(11) 0.7606(3) 0.5792(2) 0.0724(12) Uani 1 1 d . . . . .
C14 C 0.69643(10) 0.0392(3) 0.56857(17) 0.0277(6) Uani 1 1 d . . . . .
H14A H 0.7211 -0.0152 0.5507 0.033 Uiso 1 1 calc R U . . .
F15 F 0.80285(10) 0.6011(2) 0.51653(16) 0.0551(8) Uani 1 1 d . . . . .
C15 C 0.68243(9) 0.0324(2) 0.64299(15) 0.0207(5) Uani 1 1 d . . . . .
H15A H 0.6960 -0.0312 0.6739 0.025 Uiso 1 1 calc R U . . .
F16 F 0.82024(9) 0.9034(2) 0.53194(16) 0.0518(7) Uani 1 1 d . . . . .
C16 C 0.64902(8) 0.1176(2) 0.67148(13) 0.0159(4) Uani 1 1 d . . . . .
F17 F 0.84667(12) 0.7299(3) 0.59163(15) 0.0630(8) Uani 1 1 d . . . . .
C17 C 0.62923(9) 0.2163(2) 0.62591(13) 0.0165(4) Uani 1 1 d . . . . .
F18 F 0.85629(7) 0.74357(17) 0.46920(12) 0.0296(4) Uani 1 1 d . . . . .
C18 C 0.63043(8) 0.0888(2) 0.74559(13) 0.0140(4) Uani 1 1 d . . . . .
F19 F 0.97495(7) 0.64149(16) 0.87246(11) 0.0261(3) Uani 1 1 d . . . . .
C19 C 0.58086(8) 0.0842(2) 0.75923(13) 0.0152(4) Uani 1 1 d . . . . .
H19A H 0.5588 0.1070 0.7219 0.018 Uiso 1 1 calc R U . . .
F20 F 0.98060(7) 0.85839(17) 0.74821(10) 0.0269(4) Uani 1 1 d . . . . .
C20 C 0.56472(9) 0.0466(2) 0.82680(14) 0.0186(4) Uani 1 1 d . . . . .
H20A H 0.5313 0.0436 0.8359 0.022 Uiso 1 1 calc R U . . .
F21 F 0.92060(6) 0.74465(17) 0.80088(13) 0.0278(4) Uani 1 1 d . . . . .
N21 N 0.59559(9) 0.0139(2) 0.88071(12) 0.0212(4) Uani 1 1 d . . . . .
F22 F 1.03492(6) 0.75480(16) 0.81926(11) 0.0243(4) Uani 1 1 d . . . . .
C22 C 0.64305(11) 0.0191(3) 0.86946(15) 0.0241(5) Uani 1 1 d . . . . .
H22A H 0.6643 -0.0031 0.9081 0.029 Uiso 1 1 calc R U . . .
F23 F 0.97225(6) 0.85882(15) 0.87148(10) 0.0229(3) Uani 1 1 d . . . . .
C23 C 0.66126(10) 0.0560(3) 0.80265(15) 0.0216(5) Uani 1 1 d . . . . .
H23A H 0.6949 0.0593 0.7954 0.026 Uiso 1 1 calc R U . . .
F24 F 0.98331(7) 0.64072(17) 0.74853(11) 0.0277(4) Uani 1 1 d . . . . .
C24 C 0.57735(15) -0.0283(3) 0.95323(17) 0.0377(8) Uani 1 1 d . . . . .
H24A H 0.5751 -0.1220 0.9541 0.057 Uiso 1 1 calc R U . . .
H24B H 0.5456 0.0087 0.9617 0.057 Uiso 1 1 calc R U . . .
H24C H 0.5993 0.0004 0.9917 0.057 Uiso 1 1 calc R U . . .
N25 N 0.85019(8) 1.0104(2) 0.77953(12) 0.0183(4) Uani 1 1 d . . . . .
C26 C 0.80775(9) 1.0173(3) 0.81497(16) 0.0218(5) Uani 1 1 d . . . . .
H26A H 0.7795 0.9899 0.7907 0.026 Uiso 1 1 calc R U . . .
C27 C 0.80459(9) 1.0632(2) 0.88528(15) 0.0198(5) Uani 1 1 d . . . . .
H27A H 0.7743 1.0688 0.9087 0.024 Uiso 1 1 calc R U . . .
C28 C 0.84586(8) 1.1017(2) 0.92251(13) 0.0144(4) Uani 1 1 d . . . . .
C29 C 0.88969(8) 1.0944(2) 0.88427(13) 0.0147(4) Uani 1 1 d . . . . .
H29A H 0.9185 1.1210 0.9074 0.018 Uiso 1 1 calc R U . . .
C30 C 0.89075(9) 1.0486(2) 0.81340(14) 0.0163(4) Uani 1 1 d . . . . .
H30A H 0.9204 1.0439 0.7881 0.020 Uiso 1 1 calc R U . . .
C31 C 0.85227(12) 0.9580(3) 0.70447(15) 0.0275(6) Uani 1 1 d . . . . .
H31A H 0.8753 0.8873 0.7028 0.041 Uiso 1 1 calc R U . . .
H31B H 0.8623 1.0254 0.6704 0.041 Uiso 1 1 calc R U . . .
H31C H 0.8205 0.9264 0.6903 0.041 Uiso 1 1 calc R U . . .
C32 C 0.84424(9) 1.1389(2) 1.00090(13) 0.0162(4) Uani 1 1 d . . . . .
C33 C 0.81746(10) 1.0615(3) 1.04688(15) 0.0228(5) Uani 1 1 d . . . . .
H33A H 0.7963 0.9997 1.0264 0.027 Uiso 1 1 calc R U . . .
C34 C 0.82114(11) 1.0731(3) 1.12375(16) 0.0287(6) Uani 1 1 d . . . . .
H34A H 0.8010 1.0232 1.1545 0.034 Uiso 1 1 calc R U . . .
C35 C 0.85338(11) 1.1554(3) 1.15390(15) 0.0276(6) Uani 1 1 d . . . . .
H35A H 0.8575 1.1579 1.2056 0.033 Uiso 1 1 calc R U . . .
C36 C 0.88073(11) 1.2369(3) 1.10881(14) 0.0222(5) Uani 1 1 d . . . . .
C37 C 0.91533(11) 1.3215(3) 1.13967(16) 0.0279(6) Uani 1 1 d . . . . .
H37A H 0.9217 1.3176 1.1907 0.034 Uiso 1 1 calc R U . . .
C38 C 0.93949(11) 1.4080(3) 1.09742(17) 0.0270(6) Uani 1 1 d . . . . .
H38A H 0.9641 1.4594 1.1182 0.032 Uiso 1 1 calc R U . . .
C39 C 0.92765(9) 1.4203(3) 1.02264(15) 0.0214(5) Uani 1 1 d . . . . .
H39A H 0.9424 1.4857 0.9944 0.026 Uiso 1 1 calc R U . . .
C40 C 0.89490(8) 1.3392(2) 0.98952(14) 0.0164(4) Uani 1 1 d . . . . .
C41 C 0.87331(9) 1.2378(2) 1.03112(14) 0.0172(4) Uani 1 1 d . . . . .
C42 C 0.87863(8) 1.3745(2) 0.91513(13) 0.0142(4) Uani 1 1 d . . . . .
C43 C 0.82984(9) 1.3840(2) 0.89851(12) 0.0143(4) Uani 1 1 d . . . . .
H43A H 0.8065 1.3567 0.9331 0.017 Uiso 1 1 calc R U . . .
C44 C 0.81566(9) 1.4333(2) 0.83150(13) 0.0164(4) Uani 1 1 d . . . . .
H44A H 0.7826 1.4388 0.8199 0.020 Uiso 1 1 calc R U . . .
N45 N 0.84860(8) 1.47349(19) 0.78275(12) 0.0175(4) Uani 1 1 d . . . . .
C46 C 0.89577(9) 1.4603(2) 0.79562(14) 0.0192(4) Uani 1 1 d . . . . .
H46A H 0.9183 1.4852 0.7593 0.023 Uiso 1 1 calc R U . . .
C47 C 0.91147(9) 1.4110(2) 0.86136(14) 0.0184(4) Uani 1 1 d . . . . .
H47A H 0.9448 1.4017 0.8702 0.022 Uiso 1 1 calc R U . . .
C48 C 0.83335(12) 1.5371(3) 0.71374(15) 0.0267(6) Uani 1 1 d . . . . .
H48A H 0.8477 1.4928 0.6718 0.040 Uiso 1 1 calc R U . . .
H48B H 0.8439 1.6266 0.7142 0.040 Uiso 1 1 calc R U . . .
H48C H 0.7984 1.5338 0.7097 0.040 Uiso 1 1 calc R U . . .
N49 N 0.50806(14) 0.2833(4) 0.9448(2) 0.0491(9) Uani 1 1 d . . . . .
C50 C 0.52107(12) 0.2967(4) 1.0030(2) 0.0337(7) Uani 1 1 d . . . . .
C51 C 0.53769(14) 0.3128(5) 1.0783(2) 0.0472(10) Uani 1 1 d . . . . .
H51A H 0.5161 0.2672 1.1116 0.071 Uiso 1 1 calc R U . . .
H51B H 0.5380 0.4041 1.0907 0.071 Uiso 1 1 calc R U . . .
H51C H 0.5701 0.2778 1.0830 0.071 Uiso 1 1 calc R U . . .
N52 N 0.76117(14) 0.2571(4) 0.7094(2) 0.0454(9) Uani 1 1 d . . . . .
C53 C 0.77490(12) 0.2627(4) 0.6501(2) 0.0352(7) Uani 1 1 d . . . . .
C54 C 0.79269(15) 0.2705(5) 0.5752(2) 0.0480(10) Uani 1 1 d . . . . .
H54A H 0.7840 0.3537 0.5542 0.072 Uiso 1 1 calc R U . . .
H54B H 0.7784 0.2019 0.5458 0.072 Uiso 1 1 calc R U . . .
H54C H 0.8276 0.2612 0.5752 0.072 Uiso 1 1 calc R U . . .

loop_
_atom_site_aniso_label
_atom_site_aniso_U_11
_atom_site_aniso_U_22
_atom_site_aniso_U_33
_atom_site_aniso_U_23
_atom_site_aniso_U_13
_atom_site_aniso_U_12
P1 0.0150(3) 0.0136(2) 0.0158(3) 0.0005(2) -0.0022(2) -0.00073(18)
F1 0.0262(8) 0.0182(7) 0.0279(9) -0.0101(6) 0.0001(7) -0.0007(6)
N1 0.0201(9) 0.0146(8) 0.0109(8) -0.0025(6) 0.0005(7) 0.0006(6)
F2 0.0216(7) 0.0178(7) 0.0193(7) -0.0037(5) -0.0053(6) -0.0004(5)
P2 0.0197(3) 0.0274(3) 0.0192(3) 0.0018(3) -0.0005(3) 0.0065(2)
C2 0.0155(9) 0.0145(9) 0.0123(9) -0.0002(7) -0.0019(7) -0.0015(7)
F3 0.0137(7) 0.0246(7) 0.0346(10) 0.0000(7) 0.0005(7) -0.0015(5)
P3 0.0231(3) 0.0237(3) 0.0219(3) -0.0006(2) 0.0038(3) -0.0040(2)
C3 0.0127(9) 0.0152(9) 0.0120(9) -0.0011(7) -0.0003(7) -0.0013(7)
F4 0.0130(6) 0.0236(7) 0.0284(8) -0.0024(6) -0.0039(6) 0.0004(5)
P4 0.0169(3) 0.0142(2) 0.0183(3) -0.00168(19) 0.0032(2) -0.0015(2)
C4 0.0138(9) 0.0129(8) 0.0114(9) -0.0005(7) -0.0010(7) -0.0009(7)
F5 0.0272(8) 0.0209(7) 0.0259(9) 0.0109(7) -0.0055(6) -0.0024(6)
C5 0.0141(9) 0.0190(10) 0.0160(10) -0.0009(8) -0.0017(8) 0.0027(7)
F6 0.0344(9) 0.0215(7) 0.0164(7) 0.0067(6) -0.0051(6) -0.0047(6)
C6 0.0173(10) 0.0166(9) 0.0180(11) -0.0001(7) 0.0012(8) 0.0043(7)
F7 0.0517(13) 0.0598(14) 0.0221(10) -0.0180(9) -0.0144(9) 0.0163(11)
C7 0.0318(13) 0.0232(11) 0.0124(10) -0.0072(8) 0.0021(9) 0.0011(10)
F8 0.0306(9) 0.0375(11) 0.0484(13) -0.0032(9) -0.0211(9) -0.0006(8)
C8 0.0153(9) 0.0186(9) 0.0093(9) 0.0004(7) 0.0003(7) -0.0037(7)
F9 0.0387(12) 0.0575(15) 0.0640(17) 0.0153(13) 0.0301(12) 0.0178(11)
C9 0.0236(11) 0.0228(11) 0.0154(10) 0.0044(8) -0.0048(9) -0.0061(9)
F10 0.0289(9) 0.0310(9) 0.0234(9) -0.0013(7) 0.0055(8) -0.0024(6)
C10 0.0345(14) 0.0324(13) 0.0128(10) 0.0066(10) -0.0083(10) -0.0145(11)
F11 0.0366(10) 0.0269(8) 0.0435(12) -0.0013(8) -0.0065(9) 0.0095(7)
C11 0.0380(15) 0.0311(13) 0.0116(11) 0.0005(9) 0.0004(10) -0.0175(11)
F12 0.0409(11) 0.0312(9) 0.0322(10) 0.0106(8) 0.0068(8) 0.0147(8)
C12 0.0274(12) 0.0264(11) 0.0101(9) -0.0047(9) 0.0050(9) -0.0133(10)
F13 0.0410(15) 0.111(3) 0.090(3) 0.016(2) -0.0386(17) 0.0020(15)
C13 0.0357(14) 0.0322(13) 0.0181(12) -0.0129(10) 0.0136(11) -0.0153(11)
F14 0.0685(19) 0.0481(15) 0.101(3) -0.0253(15) 0.064(2) -0.0229(13)
C14 0.0228(12) 0.0327(14) 0.0277(14) -0.0163(11) 0.0133(10) -0.0082(10)
F15 0.0742(18) 0.0255(10) 0.0657(17) -0.0098(10) 0.0391(15) -0.0160(10)
C15 0.0177(10) 0.0231(11) 0.0214(12) -0.0090(9) 0.0041(9) -0.0006(8)
F16 0.0582(14) 0.0249(9) 0.0725(18) -0.0070(11) 0.0334(14) -0.0072(9)
C16 0.0156(9) 0.0182(9) 0.0138(9) -0.0056(8) 0.0025(8) -0.0028(7)
F17 0.085(2) 0.079(2) 0.0248(12) 0.0138(12) -0.0145(14) -0.0114(16)
C17 0.0201(10) 0.0195(10) 0.0101(9) -0.0033(7) 0.0024(8) -0.0068(8)
F18 0.0319(10) 0.0289(9) 0.0281(10) -0.0006(7) 0.0120(8) -0.0024(7)
C18 0.0167(10) 0.0134(8) 0.0118(9) -0.0024(7) 0.0014(7) 0.0010(7)
F19 0.0310(9) 0.0189(7) 0.0284(9) 0.0071(6) 0.0029(7) -0.0036(6)
C19 0.0169(10) 0.0160(9) 0.0128(9) 0.0004(7) 0.0025(8) -0.0017(7)
F20 0.0348(9) 0.0235(8) 0.0225(8) 0.0049(6) 0.0011(7) -0.0043(7)
C20 0.0206(10) 0.0190(10) 0.0162(11) 0.0004(8) 0.0012(8) -0.0045(8)
F21 0.0173(7) 0.0248(8) 0.0412(11) -0.0016(7) -0.0012(8) -0.0020(6)
N21 0.0362(12) 0.0168(9) 0.0107(9) 0.0027(7) 0.0023(8) -0.0036(8)
F22 0.0170(7) 0.0233(7) 0.0327(10) -0.0039(6) 0.0034(7) -0.0018(5)
C22 0.0342(14) 0.0197(11) 0.0186(12) -0.0011(9) -0.0031(10) 0.0083(10)
F23 0.0266(8) 0.0207(7) 0.0215(8) -0.0078(6) 0.0087(6) -0.0040(6)
C23 0.0221(11) 0.0234(11) 0.0193(11) -0.0039(9) -0.0035(9) 0.0090(9)
F24 0.0304(9) 0.0233(8) 0.0295(9) -0.0131(7) 0.0062(7) -0.0044(6)
C24 0.063(2) 0.0345(16) 0.0160(13) 0.0072(11) 0.0041(14) -0.0119(15)
N25 0.0229(10) 0.0164(8) 0.0157(9) -0.0037(7) -0.0004(8) -0.0013(7)
C26 0.0180(11) 0.0217(11) 0.0257(13) -0.0040(9) -0.0027(9) -0.0058(8)
C27 0.0133(10) 0.0209(10) 0.0253(12) -0.0022(9) 0.0011(9) -0.0032(8)
C28 0.0159(9) 0.0133(9) 0.0140(10) 0.0023(7) 0.0015(8) 0.0000(7)
C29 0.0135(9) 0.0184(9) 0.0121(9) 0.0006(7) -0.0005(7) 0.0010(7)
C30 0.0185(10) 0.0166(9) 0.0140(10) -0.0005(8) 0.0018(8) 0.0012(7)
C31 0.0361(15) 0.0294(13) 0.0169(12) -0.0115(10) -0.0017(11) -0.0002(11)
C32 0.0187(10) 0.0170(9) 0.0130(9) 0.0022(7) 0.0029(8) 0.0047(7)
C33 0.0239(12) 0.0253(12) 0.0190(11) 0.0077(9) 0.0068(9) 0.0064(9)
C34 0.0329(14) 0.0351(14) 0.0179(12) 0.0118(10) 0.0118(11) 0.0141(11)
C35 0.0360(15) 0.0357(14) 0.0111(10) 0.0041(9) 0.0045(10) 0.0191(12)
C36 0.0273(13) 0.0278(12) 0.0116(10) -0.0009(8) -0.0014(9) 0.0154(10)
C37 0.0339(14) 0.0334(13) 0.0165(11) -0.0077(10) -0.0067(10) 0.0174(11)
C38 0.0275(13) 0.0319(13) 0.0216(12) -0.0133(10) -0.0098(10) 0.0098(10)
C39 0.0190(11) 0.0249(11) 0.0204(11) -0.0092(9) -0.0035(9) 0.0031(8)
C40 0.0169(10) 0.0177(9) 0.0147(10) -0.0041(8) -0.0019(8) 0.0041(7)
C41 0.0186(10) 0.0209(10) 0.0120(9) 0.0002(8) 0.0009(8) 0.0082(8)
C42 0.0159(9) 0.0129(8) 0.0136(9) -0.0022(7) -0.0019(8) 0.0004(7)
C43 0.0175(10) 0.0143(9) 0.0112(9) 0.0001(7) 0.0001(8) 0.0024(7)
C44 0.0206(10) 0.0150(9) 0.0135(10) -0.0003(7) 0.0001(8) 0.0023(7)
N45 0.0246(10) 0.0142(8) 0.0136(9) 0.0009(7) -0.0011(8) 0.0015(7)
C46 0.0244(12) 0.0171(9) 0.0161(10) 0.0003(8) 0.0034(9) -0.0054(8)
C47 0.0168(10) 0.0187(10) 0.0197(11) 0.0002(8) 0.0012(8) -0.0045(8)
C48 0.0431(17) 0.0235(12) 0.0134(11) 0.0067(9) 0.0000(10) 0.0057(11)
N49 0.0488(19) 0.064(2) 0.0342(18) 0.0130(16) -0.0082(15) -0.0311(17)
C50 0.0272(14) 0.0410(17) 0.0328(16) 0.0048(13) 0.0023(12) -0.0136(13)
C51 0.0378(19) 0.076(3) 0.0277(17) -0.0091(18) 0.0049(14) -0.0196(19)
N52 0.0436(19) 0.057(2) 0.0352(18) -0.0135(15) 0.0057(15) -0.0186(15)
C53 0.0264(15) 0.0472(19) 0.0319(17) -0.0059(14) -0.0049(12) -0.0092(12)
C54 0.037(2) 0.081(3) 0.0259(17) 0.0024(18) -0.0022(15) -0.0124(19)

loop_
_atom_type_symbol
_atom_type_description
_atom_type_scat_dispersion_real
_atom_type_scat_dispersion_imag
_atom_type_scat_source
C C 0.0033 0.0016 'International Tables Vol C Tables 4.2.6.8 and 6.1.1.4'
H H 0.0000 0.0000 'International Tables Vol C Tables 4.2.6.8 and 6.1.1.4'
N N 0.0061 0.0033 'International Tables Vol C Tables 4.2.6.8 and 6.1.1.4'
F F 0.0171 0.0103 'International Tables Vol C Tables 4.2.6.8 and 6.1.1.4'
P P 0.1023 0.0942 'International Tables Vol C Tables 4.2.6.8 and 6.1.1.4'

loop_
_geom_angle_atom_site_label_1
_geom_angle_atom_site_label_2
_geom_angle_atom_site_label_3
_geom_angle
_geom_angle_site_symmetry_1
_geom_angle_site_symmetry_3
_geom_angle_publ_flag
F6 P1 F1 90.42(10) . . ?
F6 P1 F4 90.08(10) . . ?
F1 P1 F4 89.80(9) . . ?
F6 P1 F3 90.19(10) . . ?
F1 P1 F3 90.37(9) . . ?
F4 P1 F3 179.68(12) . . ?
F6 P1 F5 179.32(11) . . ?
F1 P1 F5 90.26(10) . . ?
F4 P1 F5 89.85(10) . . ?
F3 P1 F5 89.88(9) . . ?
F6 P1 F2 89.37(9) . . ?
F1 P1 F2 179.74(11) . . ?
F4 P1 F2 90.03(9) . . ?
F3 P1 F2 89.80(9) . . ?
F5 P1 F2 89.95(10) . . ?
C2 N1 C6 120.5(2) . . ?
C2 N1 C7 120.0(2) . . ?
C6 N1 C7 119.5(2) . . ?
F9 P2 F7 90.09(16) . . ?
F9 P2 F8 90.52(15) . . ?
F7 P2 F8 179.39(14) . . ?
F9 P2 F12 90.13(13) . . ?
F7 P2 F12 90.28(13) . . ?
F8 P2 F12 89.69(12) . . ?
F9 P2 F11 90.91(13) . . ?
F7 P2 F11 90.35(13) . . ?
F8 P2 F11 89.67(12) . . ?
F12 P2 F11 178.79(13) . . ?
F9 P2 F10 179.38(13) . . ?
F7 P2 F10 89.88(12) . . ?
F8 P2 F10 89.51(12) . . ?
F12 P2 F10 89.25(10) . . ?
F11 P2 F10 89.71(11) . . ?
N1 C2 C3 120.7(2) . . ?
N1 C2 H2A 119.6 . . ?
C3 C2 H2A 119.6 . . ?
F13 P3 F14 90.0(2) . . ?
F13 P3 F17 178.1(2) . . ?
F14 P3 F17 89.6(2) . . ?
F13 P3 F15 90.5(2) . . ?
F14 P3 F15 89.73(13) . . ?
F17 P3 F15 91.37(17) . . ?
F13 P3 F18 90.32(18) . . ?
F14 P3 F18 179.43(16) . . ?
F17 P3 F18 90.02(15) . . ?
F15 P3 F18 90.73(11) . . ?
F13 P3 F16 89.12(19) . . ?
F14 P3 F16 90.09(13) . . ?
F17 P3 F16 89.01(16) . . ?
F15 P3 F16 179.58(19) . . ?
F18 P3 F16 89.45(11) . . ?
C2 C3 C4 119.9(2) . . ?
C2 C3 H3A 120.0 . . ?
C4 C3 H3A 120.0 . . ?
F20 P4 F19 179.55(11) . . ?
F20 P4 F24 90.23(11) . . ?
F19 P4 F24 90.22(10) . . ?
F20 P4 F22 90.03(10) . . ?
F19 P4 F22 89.94(10) . . ?
F24 P4 F22 90.10(10) . . ?
F20 P4 F21 89.87(11) . . ?
F19 P4 F21 90.16(11) . . ?
F24 P4 F21 90.00(10) . . ?
F22 P4 F21 179.86(11) . . ?
F20 P4 F23 89.58(9) . . ?
F19 P4 F23 89.96(11) . . ?
F24 P4 F23 179.81(12) . . ?
F22 P4 F23 89.91(10) . . ?
F21 P4 F23 89.99(10) . . ?
C5 C4 C3 117.3(2) . . ?
C5 C4 C8 120.9(2) . . ?
C3 C4 C8 121.6(2) . . ?
C6 C5 C4 120.4(2) . . ?
C6 C5 H5A 119.8 . . ?
C4 C5 H5A 119.8 . . ?
N1 C6 C5 121.1(2) . . ?
N1 C6 H6A 119.4 . . ?
C5 C6 H6A 119.4 . . ?
N1 C7 H7A 109.5 . . ?
N1 C7 H7B 109.5 . . ?
H7A C7 H7B 109.5 . . ?
N1 C7 H7C 109.5 . . ?
H7A C7 H7C 109.5 . . ?
H7B C7 H7C 109.5 . . ?
C9 C8 C17 119.1(2) . . ?
C9 C8 C4 116.6(2) . . ?
C17 C8 C4 123.7(2) . . ?
C8 C9 C10 122.1(3) . . ?
C8 C9 H9A 119.0 . . ?
C10 C9 H9A 119.0 . . ?
C11 C10 C9 119.5(3) . . ?
C11 C10 H10A 120.2 . . ?
C9 C10 H10A 120.2 . . ?
C10 C11 C12 120.6(2) . . ?
C10 C11 H11A 119.7 . . ?
C12 C11 H11A 119.7 . . ?
C13 C12 C11 120.6(3) . . ?
C13 C12 C17 120.2(3) . . ?
C11 C12 C17 119.2(3) . . ?
C14 C13 C12 120.8(3) . . ?
C14 C13 H13A 119.6 . . ?
C12 C13 H13A 119.6 . . ?
C13 C14 C15 120.0(3) . . ?
C13 C14 H14A 120.0 . . ?
C15 C14 H14A 120.0 . . ?
C16 C15 C14 120.8(3) . . ?
C16 C15 H15A 119.6 . . ?
C14 C15 H15A 119.6 . . ?
C15 C16 C17 120.1(2) . . ?
C15 C16 C18 116.5(2) . . ?
C17 C16 C18 122.8(2) . . ?
C8 C17 C12 118.1(2) . . ?
C8 C17 C16 124.7(2) . . ?
C12 C17 C16 117.2(2) . . ?
C23 C18 C19 117.8(2) . . ?
C23 C18 C16 121.1(2) . . ?
C19 C18 C16 120.9(2) . . ?
C20 C19 C18 119.5(2) . . ?
C20 C19 H19A 120.3 . . ?
C18 C19 H19A 120.3 . . ?
N21 C20 C19 121.2(2) . . ?
N21 C20 H20A 119.4 . . ?
C19 C20 H20A 119.4 . . ?
C22 N21 C20 120.5(2) . . ?
C22 N21 C24 119.1(3) . . ?
C20 N21 C24 120.3(3) . . ?
N21 C22 C23 120.8(3) . . ?
N21 C22 H22A 119.6 . . ?
C23 C22 H22A 119.6 . . ?
C22 C23 C18 120.2(3) . . ?
C22 C23 H23A 119.9 . . ?
C18 C23 H23A 119.9 . . ?
N21 C24 H24A 109.5 . . ?
N21 C24 H24B 109.5 . . ?
H24A C24 H24B 109.5 . . ?
N21 C24 H24C 109.5 . . ?
H24A C24 H24C 109.5 . . ?
H24B C24 H24C 109.5 . . ?
C30 N25 C26 120.0(2) . . ?
C30 N25 C31 120.1(2) . . ?
C26 N25 C31 119.9(2) . . ?
N25 C26 C27 121.5(2) . . ?
N25 C26 H26A 119.3 . . ?
C27 C26 H26A 119.3 . . ?
C26 C27 C28 120.1(2) . . ?
C26 C27 H27A 119.9 . . ?
C28 C27 H27A 119.9 . . ?
C27 C28 C29 117.4(2) . . ?
C27 C28 C32 121.3(2) . . ?
C29 C28 C32 121.2(2) . . ?
C30 C29 C28 120.1(2) . . ?
C30 C29 H29A 120.0 . . ?
C28 C29 H29A 120.0 . . ?
N25 C30 C29 120.9(2) . . ?
N25 C30 H30A 119.5 . . ?
C29 C30 H30A 119.5 . . ?
N25 C31 H31A 109.5 . . ?
N25 C31 H31B 109.5 . . ?
H31A C31 H31B 109.5 . . ?
N25 C31 H31C 109.5 . . ?
H31A C31 H31C 109.5 . . ?
H31B C31 H31C 109.5 . . ?
C33 C32 C41 119.8(2) . . ?
C33 C32 C28 116.6(2) . . ?
C41 C32 C28 123.1(2) . . ?
C32 C33 C34 120.9(3) . . ?
C32 C33 H33A 119.6 . . ?
C34 C33 H33A 119.6 . . ?
C35 C34 C33 120.3(3) . . ?
C35 C34 H34A 119.9 . . ?
C33 C34 H34A 119.9 . . ?
C34 C35 C36 120.3(3) . . ?
C34 C35 H35A 119.9 . . ?
C36 C35 H35A 119.9 . . ?
C35 C36 C37 120.7(3) . . ?
C35 C36 C41 120.2(3) . . ?
C37 C36 C41 119.0(3) . . ?
C38 C37 C36 121.4(3) . . ?
C38 C37 H37A 119.3 . . ?
C36 C37 H37A 119.3 . . ?
C37 C38 C39 119.4(3) . . ?
C37 C38 H38A 120.3 . . ?
C39 C38 H38A 120.3 . . ?
C40 C39 C38 121.4(3) . . ?
C40 C39 H39A 119.3 . . ?
C38 C39 H39A 119.3 . . ?
C39 C40 C41 119.8(2) . . ?
C39 C40 C42 116.8(2) . . ?
C41 C40 C42 122.7(2) . . ?
C32 C41 C36 117.4(2) . . ?
C32 C41 C40 124.7(2) . . ?
C36 C41 C40 117.9(2) . . ?
C47 C42 C43 117.9(2) . . ?
C47 C42 C40 120.8(2) . . ?
C43 C42 C40 121.1(2) . . ?
C44 C43 C42 119.8(2) . . ?
C44 C43 H43A 120.1 . . ?
C42 C43 H43A 120.1 . . ?
N45 C44 C43 120.3(2) . . ?
N45 C44 H44A 119.9 . . ?
C43 C44 H44A 119.9 . . ?
C46 N45 C44 121.5(2) . . ?
C46 N45 C48 118.3(2) . . ?
C44 N45 C48 120.2(2) . . ?
N45 C46 C47 120.1(2) . . ?
N45 C46 H46A 119.9 . . ?
C47 C46 H46A 119.9 . . ?
C46 C47 C42 120.3(2) . . ?
C46 C47 H47A 119.8 . . ?
C42 C47 H47A 119.8 . . ?
N45 C48 H48A 109.5 . . ?
N45 C48 H48B 109.5 . . ?
H48A C48 H48B 109.5 . . ?
N45 C48 H48C 109.5 . . ?
H48A C48 H48C 109.5 . . ?
H48B C48 H48C 109.5 . . ?
N49 C50 C51 179.4(4) . . ?
C50 C51 H51A 109.5 . . ?
C50 C51 H51B 109.5 . . ?
H51A C51 H51B 109.5 . . ?
C50 C51 H51C 109.5 . . ?
H51A C51 H51C 109.5 . . ?
H51B C51 H51C 109.5 . . ?
N52 C53 C54 179.4(4) . . ?
C53 C54 H54A 109.5 . . ?
C53 C54 H54B 109.5 . . ?
H54A C54 H54B 109.5 . . ?
C53 C54 H54C 109.5 . . ?
H54A C54 H54C 109.5 . . ?
H54B C54 H54C 109.5 . . ?

loop_
_geom_bond_atom_site_label_1
_geom_bond_atom_site_label_2
_geom_bond_distance
_geom_bond_site_symmetry_2
_geom_bond_publ_flag
P1 F6 1.6024(17) . ?
P1 F1 1.6044(17) . ?
P1 F4 1.6054(17) . ?
P1 F3 1.6065(17) . ?
P1 F5 1.6078(18) . ?
P1 F2 1.6128(17) . ?
N1 C2 1.349(3) . ?
N1 C6 1.350(3) . ?
N1 C7 1.475(3) . ?
P2 F9 1.593(2) . ?
P2 F7 1.597(2) . ?
P2 F8 1.598(2) . ?
P2 F12 1.6078(19) . ?
P2 F11 1.610(2) . ?
P2 F10 1.612(2) . ?
C2 C3 1.377(3) . ?
C2 H2A 0.9500 . ?
P3 F13 1.576(3) . ?
P3 F14 1.582(3) . ?
P3 F17 1.585(3) . ?
P3 F15 1.597(2) . ?
P3 F18 1.603(2) . ?
P3 F16 1.608(2) . ?
C3 C4 1.413(3) . ?
C3 H3A 0.9500 . ?
P4 F20 1.6039(18) . ?
P4 F19 1.6048(18) . ?
P4 F24 1.6049(18) . ?
P4 F22 1.6055(19) . ?
P4 F21 1.6066(18) . ?
P4 F23 1.6067(17) . ?
C4 C5 1.396(3) . ?
C4 C8 1.477(3) . ?
C5 C6 1.366(3) . ?
C5 H5A 0.9500 . ?
C6 H6A 0.9500 . ?
C7 H7A 0.9800 . ?
C7 H7B 0.9800 . ?
C7 H7C 0.9800 . ?
C8 C9 1.380(3) . ?
C8 C17 1.428(3) . ?
C9 C10 1.404(4) . ?
C9 H9A 0.9500 . ?
C10 C11 1.366(5) . ?
C10 H10A 0.9500 . ?
C11 C12 1.427(4) . ?
C11 H11A 0.9500 . ?
C12 C13 1.417(4) . ?
C12 C17 1.431(3) . ?
C13 C14 1.360(5) . ?
C13 H13A 0.9500 . ?
C14 C15 1.415(4) . ?
C14 H14A 0.9500 . ?
C15 C16 1.390(3) . ?
C15 H15A 0.9500 . ?
C16 C17 1.435(4) . ?
C16 C18 1.480(3) . ?
C18 C23 1.394(3) . ?
C18 C19 1.407(3) . ?
C19 C20 1.370(3) . ?
C19 H19A 0.9500 . ?
C20 N21 1.352(3) . ?
C20 H20A 0.9500 . ?
N21 C22 1.342(4) . ?
N21 C24 1.485(4) . ?
C22 C23 1.377(4) . ?
C22 H22A 0.9500 . ?
C23 H23A 0.9500 . ?
C24 H24A 0.9800 . ?
C24 H24B 0.9800 . ?
C24 H24C 0.9800 . ?
N25 C30 1.351(3) . ?
N25 C26 1.352(3) . ?
N25 C31 1.476(3) . ?
C26 C27 1.373(4) . ?
C26 H26A 0.9500 . ?
C27 C28 1.397(3) . ?
C27 H27A 0.9500 . ?
C28 C29 1.411(3) . ?
C28 C32 1.483(3) . ?
C29 C30 1.379(3) . ?
C29 H29A 0.9500 . ?
C30 H30A 0.9500 . ?
C31 H31A 0.9800 . ?
C31 H31B 0.9800 . ?
C31 H31C 0.9800 . ?
C32 C33 1.385(3) . ?
C32 C41 1.424(4) . ?
C33 C34 1.412(4) . ?
C33 H33A 0.9500 . ?
C34 C35 1.361(5) . ?
C34 H34A 0.9500 . ?
C35 C36 1.409(4) . ?
C35 H35A 0.9500 . ?
C36 C37 1.425(4) . ?
C36 C41 1.433(4) . ?
C37 C38 1.366(5) . ?
C37 H37A 0.9500 . ?
C38 C39 1.410(4) . ?
C38 H38A 0.9500 . ?
C39 C40 1.385(3) . ?
C39 H39A 0.9500 . ?
C40 C41 1.436(4) . ?
C40 C42 1.479(3) . ?
C42 C47 1.396(3) . ?
C42 C43 1.400(3) . ?
C43 C44 1.385(3) . ?
C43 H43A 0.9500 . ?
C44 N45 1.347(3) . ?
C44 H44A 0.9500 . ?
N45 C46 1.345(3) . ?
N45 C48 1.486(3) . ?
C46 C47 1.378(4) . ?
C46 H46A 0.9500 . ?
C47 H47A 0.9500 . ?
C48 H48A 0.9800 . ?
C48 H48B 0.9800 . ?
C48 H48C 0.9800 . ?
N49 C50 1.132(5) . ?
C50 C51 1.459(5) . ?
C51 H51A 0.9800 . ?
C51 H51B 0.9800 . ?
C51 H51C 0.9800 . ?
N52 C53 1.150(5) . ?
C53 C54 1.457(6) . ?
C54 H54A 0.9800 . ?
C54 H54B 0.9800 . ?
C54 H54C 0.9800 . ?
